data_4516504
loop_
_publ_author_name
'Loots, Leigh'
'O&#x2019;Connor, James P.'
'le Roex, Tanya'
'Haynes, Delia A.'

_publ_section_title
;
 Solid-State Supramolecular Chemistry of a Benzylpyridine-Functionalized
 Zwitterion: Polymorphism, Interconversion, and Porosity
;
_journal_issue 12
_journal_name_full 'Crystal Growth &amp; Design'
_journal_page_first 5849
_journal_paper_doi 10.1021/acs.cgd.5b01238
_journal_volume 15
_journal_year 2015
_chemical_formula_moiety 'C16 H13 N O4'
_chemical_formula_sum 'C16 H13 N O4'
_chemical_formula_weight 283.27
_chemical_name_systematic (2Z)-2-(4-benzylpyridinium-1-yl-3-carboxy-1-hydroxyprop-2-en-1-olate
_space_group_crystal_system orthorhombic
_space_group_IT_number 61
_space_group_name_Hall '-P 2ac 2ab'
_space_group_name_H-M_alt 'P b c a'
_atom_sites_solution_hydrogens mixed
_atom_sites_solution_primary direct
_atom_sites_solution_secondary difmap
_audit_creation_method SHELXL-2012
_cell_angle_alpha 90
_cell_angle_beta 90
_cell_angle_gamma 90
_cell_formula_units_Z 8
_cell_length_a 8.6605(18)
_cell_length_b 8.2623(17)
_cell_length_c 36.966(8)
_cell_measurement_reflns_used 2336
_cell_measurement_temperature 296(2)
_cell_measurement_theta_max 24.069
_cell_measurement_theta_min 2.204
_cell_volume 2645.1(10)
_computing_cell_refinement 'SAINT (Bruker, 2012)'
_computing_data_collection 'APEX2 (Bruker, 2012)'
_computing_data_reduction 'SAINT (Bruker, 2012)'
_computing_molecular_graphics 'X-Seed (Barbour, 2001; Atwood & Barbour, 2003)'
_computing_structure_refinement 'SHELXL-2012 (Sheldrick, 2012)'
_computing_structure_solution 'SHELXL-2012 (Sheldrick, 2012)'
_diffrn_ambient_temperature 296(2)
_diffrn_measured_fraction_theta_full 0.986
_diffrn_measured_fraction_theta_max 0.985
_diffrn_measurement_device_type 'Bruker APEX CCD area -detector'
_diffrn_measurement_method \w
_diffrn_radiation_type MoK\a
_diffrn_radiation_wavelength 0.71073
_diffrn_reflns_av_R_equivalents 0.0656
_diffrn_reflns_av_unetI/netI 0.0610
_diffrn_reflns_Laue_measured_fraction_full 0.986
_diffrn_reflns_Laue_measured_fraction_max 0.985
_diffrn_reflns_limit_h_max 10
_diffrn_reflns_limit_h_min -7
_diffrn_reflns_limit_k_max 9
_diffrn_reflns_limit_k_min -9
_diffrn_reflns_limit_l_max 41
_diffrn_reflns_limit_l_min -44
_diffrn_reflns_number 11543
_diffrn_reflns_point_group_measured_fraction_full 0.986
_diffrn_reflns_point_group_measured_fraction_max 0.985
_diffrn_reflns_theta_full 25.000
_diffrn_reflns_theta_max 25.348
_diffrn_reflns_theta_min 2.204
_diffrn_source 'fine-focus sealed tube'
_diffrn_standards_number 0
_exptl_absorpt_coefficient_mu 0.103
_exptl_absorpt_correction_T_max 0.7453
_exptl_absorpt_correction_T_min 0.6527
_exptl_absorpt_correction_type multi-scan
_exptl_absorpt_process_details 'SADABS, 2012'
_exptl_crystal_colour colourless
_exptl_crystal_density_diffrn 1.423
_exptl_crystal_description plate
_exptl_crystal_F_000 1184
_exptl_crystal_size_max 0.388
_exptl_crystal_size_mid 0.378
_exptl_crystal_size_min 0.084
_refine_diff_density_max 0.354
_refine_diff_density_min -0.225
_refine_diff_density_rms 0.051
_refine_ls_extinction_method none
_refine_ls_goodness_of_fit_ref 1.051
_refine_ls_hydrogen_treatment mixed
_refine_ls_matrix_type full
_refine_ls_number_parameters 194
_refine_ls_number_reflns 2385
_refine_ls_number_restraints 1
_refine_ls_restrained_S_all 1.051
_refine_ls_R_factor_all 0.1015
_refine_ls_R_factor_gt 0.0592
_refine_ls_shift/su_max 0.000
_refine_ls_shift/su_mean 0.000
_refine_ls_structure_factor_coef Fsqd
_refine_ls_weighting_details
;
 w=1/[\s^2^(Fo^2^)+(0.0531P)^2^+1.8989P]
 where P=(Fo^2^+2Fc^2^)/3
;
_refine_ls_weighting_scheme calc
_refine_ls_wR_factor_gt 0.1305
_refine_ls_wR_factor_ref 0.1475
_reflns_Friedel_coverage 0.000
_reflns_number_gt 1521
_reflns_number_total 2385
_reflns_threshold_expression 'I > 2\s(I)'
_cod_data_source_file cg5b01238_si_002.cif
_cod_data_source_block IV
_cod_original_cell_volume 2645.1(9)
_cod_database_code 4516504
_shelx_space_group_comment
;
The symmetry employed for this shelxl refinement is uniquely defined
by the following loop, which should always be used as a source of
symmetry information in preference to the above space-group names.
They are only intended as comments.
;
_shelx_estimated_absorpt_t_min 0.961
_shelx_estimated_absorpt_t_max 0.991
_shelxl_version_number 2012-9

loop_
_space_group_symop_operation_xyz
'x, y, z'
'-x+1/2, -y, z+1/2'
'x+1/2, -y+1/2, -z'
'-x, y+1/2, -z+1/2'
'-x, -y, -z'
'x-1/2, y, -z-1/2'
'-x-1/2, y-1/2, z'
'x, -y-1/2, z-1/2'

loop_
_atom_site_label
_atom_site_type_symbol
_atom_site_fract_x
_atom_site_fract_y
_atom_site_fract_z
_atom_site_U_iso_or_equiv
_atom_site_adp_type
_atom_site_occupancy
_atom_site_site_symmetry_order
_atom_site_calc_flag
_atom_site_refinement_flags_posn
_atom_site_refinement_flags_adp
O3 O 0.8626(2) 0.1340(3) 0.47403(6) 0.0458(6) Uani 1 1 d . .
O1 O 1.3186(2) 0.4979(3) 0.43930(6) 0.0536(7) Uani 1 1 d . .
O2 O 1.1538(2) 0.5636(3) 0.39607(7) 0.0535(7) Uani 1 1 d . .
N1 N 0.9485(3) 0.3277(3) 0.41495(6) 0.0328(6) Uani 1 1 d . .
C4 C 0.9534(3) 0.2176(4) 0.49077(9) 0.0344(7) Uani 1 1 d . .
C11 C 0.5289(3) 0.2923(4) 0.31905(8) 0.0331(8) Uani 1 1 d . .
C10 C 0.6174(3) 0.1600(4) 0.33838(9) 0.0403(8) Uani 1 1 d . .
H10A H 0.6708 0.0944 0.3206 0.048 Uiso 1 1 calc R U
H10B H 0.5448 0.0907 0.3510 0.048 Uiso 1 1 calc R U
O4 O 0.9699(3) 0.2154(3) 0.52582(6) 0.0486(7) Uani 1 1 d D .
C6 C 0.8898(3) 0.1907(4) 0.36111(8) 0.0335(7) Uani 1 1 d . .
H6 H 0.9230 0.1334 0.3409 0.040 Uiso 1 1 calc R U
C9 C 0.7984(3) 0.3662(4) 0.41967(8) 0.0378(8) Uani 1 1 d . .
H9 H 0.7685 0.4286 0.4394 0.045 Uiso 1 1 calc R U
C8 C 0.6895(3) 0.3128(4) 0.39522(8) 0.0373(8) Uani 1 1 d . .
H8 H 0.5857 0.3361 0.3989 0.045 Uiso 1 1 calc R U
C2 C 1.0681(3) 0.3822(4) 0.44050(8) 0.0349(8) Uani 1 1 d . .
C7 C 0.7341(3) 0.2251(4) 0.36534(8) 0.0313(7) Uani 1 1 d . .
C5 C 0.9954(3) 0.2404(4) 0.38642(8) 0.0341(8) Uani 1 1 d . .
H5 H 1.0991 0.2137 0.3838 0.041 Uiso 1 1 calc R U
C1 C 1.1918(3) 0.4919(4) 0.42406(9) 0.0356(8) Uani 1 1 d . .
C3 C 1.0643(3) 0.3349(4) 0.47396(9) 0.0385(8) Uani 1 1 d . .
H3 H 1.1388 0.3788 0.4892 0.046 Uiso 1 1 calc R U
C12 C 0.5860(4) 0.3639(5) 0.28777(9) 0.0488(9) Uani 1 1 d . .
H12 H 0.6802 0.3300 0.2784 0.059 Uiso 1 1 calc R U
C16 C 0.3898(3) 0.3473(4) 0.33236(9) 0.0390(8) Uani 1 1 d . .
H16 H 0.3498 0.3016 0.3533 0.047 Uiso 1 1 calc R U
C15 C 0.3084(4) 0.4692(4) 0.31510(10) 0.0473(9) Uani 1 1 d . .
H15 H 0.2147 0.5046 0.3245 0.057 Uiso 1 1 calc R U
C13 C 0.5040(4) 0.4856(5) 0.27034(10) 0.0594(11) Uani 1 1 d . .
H13 H 0.5427 0.5319 0.2493 0.071 Uiso 1 1 calc R U
C14 C 0.3657(4) 0.5373(5) 0.28433(10) 0.0561(10) Uani 1 1 d . .
H14 H 0.3109 0.6190 0.2728 0.067 Uiso 1 1 calc R U
H4 H 0.901(4) 0.139(4) 0.5374(10) 0.089(14) Uiso 1 1 d D .

loop_
_atom_site_aniso_label
_atom_site_aniso_U_11
_atom_site_aniso_U_22
_atom_site_aniso_U_33
_atom_site_aniso_U_23
_atom_site_aniso_U_13
_atom_site_aniso_U_12
O3 0.0396(13) 0.0547(16) 0.0430(14) 0.0007(12) 0.0019(10) -0.0093(12)
O1 0.0362(13) 0.0578(17) 0.0668(17) 0.0278(13) -0.0209(11) -0.0179(12)
O2 0.0455(14) 0.0619(17) 0.0532(16) 0.0227(14) -0.0103(11) -0.0115(12)
N1 0.0286(13) 0.0335(16) 0.0362(15) 0.0000(13) -0.0048(11) 0.0043(11)
C4 0.0305(16) 0.036(2) 0.0370(19) 0.0041(16) 0.0052(14) 0.0050(15)
C11 0.0291(16) 0.0313(19) 0.0389(19) -0.0052(15) -0.0067(13) -0.0040(13)
C10 0.0305(16) 0.036(2) 0.055(2) -0.0046(16) -0.0091(14) 0.0016(14)
O4 0.0483(14) 0.0586(18) 0.0390(15) 0.0067(12) -0.0017(11) -0.0100(12)
C6 0.0309(16) 0.0308(18) 0.0389(19) -0.0053(14) 0.0012(13) 0.0049(13)
C9 0.0323(17) 0.044(2) 0.0373(19) -0.0016(16) 0.0030(13) 0.0128(15)
C8 0.0244(15) 0.046(2) 0.0417(19) 0.0052(16) 0.0008(13) 0.0090(14)
C2 0.0331(17) 0.0342(19) 0.038(2) 0.0010(16) 0.0007(13) 0.0030(14)
C7 0.0304(16) 0.0250(18) 0.0385(18) 0.0059(14) 0.0007(13) 0.0002(13)
C5 0.0273(15) 0.0337(19) 0.0412(19) -0.0008(16) 0.0020(13) 0.0038(14)
C1 0.0324(17) 0.0339(19) 0.0404(19) 0.0038(16) 0.0021(14) -0.0052(14)
C3 0.0356(18) 0.038(2) 0.042(2) -0.0006(16) -0.0022(14) 0.0046(15)
C12 0.0397(19) 0.066(3) 0.041(2) -0.0077(19) 0.0041(15) 0.0015(18)
C16 0.0315(17) 0.039(2) 0.047(2) 0.0032(16) -0.0009(14) -0.0039(15)
C15 0.0292(17) 0.049(2) 0.064(2) 0.006(2) -0.0055(16) 0.0032(16)
C13 0.064(3) 0.075(3) 0.040(2) 0.014(2) -0.0027(18) -0.004(2)
C14 0.051(2) 0.057(3) 0.060(3) 0.014(2) -0.0196(19) 0.004(2)

loop_
_atom_type_symbol
_atom_type_description
_atom_type_scat_dispersion_real
_atom_type_scat_dispersion_imag
_atom_type_scat_source
C C 0.0033 0.0016 'International Tables Vol C Tables 4.2.6.8 and 6.1.1.4'
H H 0.0000 0.0000 'International Tables Vol C Tables 4.2.6.8 and 6.1.1.4'
N N 0.0061 0.0033 'International Tables Vol C Tables 4.2.6.8 and 6.1.1.4'
O O 0.0106 0.0060 'International Tables Vol C Tables 4.2.6.8 and 6.1.1.4'

loop_
_geom_angle_atom_site_label_1
_geom_angle_atom_site_label_2
_geom_angle_atom_site_label_3
_geom_angle
C5 N1 C9 121.4(2)
C5 N1 C2 117.1(2)
C9 N1 C2 121.5(3)
O3 C4 O4 124.7(3)
O3 C4 C3 124.8(3)
O4 C4 C3 110.5(3)
C16 C11 C12 117.9(3)
C16 C11 C10 120.8(3)
C12 C11 C10 121.3(3)
C11 C10 C7 113.1(3)
C11 C10 H10A 109.0
C7 C10 H10A 109.0
C11 C10 H10B 109.0
C7 C10 H10B 109.0
H10A C10 H10B 107.8
C4 O4 H4 112(2)
C5 C6 C7 120.7(3)
C5 C6 H6 119.7
C7 C6 H6 119.7
N1 C9 C8 119.9(3)
N1 C9 H9 120.0
C8 C9 H9 120.0
C7 C8 C9 120.2(3)
C7 C8 H8 119.9
C9 C8 H8 119.9
C3 C2 N1 120.2(3)
C3 C2 C1 125.0(3)
N1 C2 C1 114.8(3)
C8 C7 C6 118.1(3)
C8 C7 C10 121.8(3)
C6 C7 C10 120.1(3)
N1 C5 C6 119.7(3)
N1 C5 H5 120.1
C6 C5 H5 120.1
O1 C1 O2 126.8(3)
O1 C1 C2 117.8(3)
O2 C1 C2 115.4(3)
C2 C3 C4 127.3(3)
C2 C3 H3 116.4
C4 C3 H3 116.4
C13 C12 C11 120.8(3)
C13 C12 H12 119.6
C11 C12 H12 119.6
C11 C16 C15 121.3(3)
C11 C16 H16 119.3
C15 C16 H16 119.3
C14 C15 C16 119.9(3)
C14 C15 H15 120.0
C16 C15 H15 120.0
C14 C13 C12 119.8(3)
C14 C13 H13 120.1
C12 C13 H13 120.1
C15 C14 C13 120.3(3)
C15 C14 H14 119.9
C13 C14 H14 119.9

loop_
_geom_bond_atom_site_label_1
_geom_bond_atom_site_label_2
_geom_bond_distance
O3 C4 1.216(4)
O1 C1 1.235(3)
O2 C1 1.237(4)
N1 C5 1.341(4)
N1 C9 1.349(3)
N1 C2 1.472(4)
C4 O4 1.303(4)
C4 C3 1.500(4)
C11 C16 1.378(4)
C11 C12 1.390(4)
C11 C10 1.514(4)
C10 C7 1.518(4)
C10 H10A 0.9700
C10 H10B 0.9700
O4 H4 0.968(19)
C6 C5 1.371(4)
C6 C7 1.387(4)
C6 H6 0.9300
C9 C8 1.379(4)
C9 H9 0.9300
C8 C7 1.376(4)
C8 H8 0.9300
C2 C3 1.297(4)
C2 C1 1.530(4)
C5 H5 0.9300
C3 H3 0.9300
C12 C13 1.389(5)
C12 H12 0.9300
C16 C15 1.385(4)
C16 H16 0.9300
C15 C14 1.362(5)
C15 H15 0.9300
C13 C14 1.373(5)
C13 H13 0.9300
C14 H14 0.9300

loop_
_geom_hbond_atom_site_label_D
_geom_hbond_atom_site_label_H
_geom_hbond_atom_site_label_A
_geom_hbond_distance_DH
_geom_hbond_distance_HA
_geom_hbond_distance_DA
_geom_hbond_angle_DHA
_geom_hbond_site_symmetry_A
O4 H4 O1 0.968(19) 1.59(2) 2.547(3) 168(4) 3_456
C3 H3 O3 0.93 2.37 3.230(4) 153.8 3_556
C5 H5 O2 0.93 2.51 3.390(4) 157.0 7_855
C9 H9 O3 0.93 2.41 3.299(4) 159.8 7_765

loop_
_geom_torsion_atom_site_label_1
_geom_torsion_atom_site_label_2
_geom_torsion_atom_site_label_3
_geom_torsion_atom_site_label_4
_geom_torsion
C16 C11 C10 C7 -92.2(3)
C12 C11 C10 C7 86.7(4)
C5 N1 C9 C8 1.3(5)
C2 N1 C9 C8 -179.9(3)
N1 C9 C8 C7 -2.2(5)
C5 N1 C2 C3 -118.5(3)
C9 N1 C2 C3 62.6(4)
C5 N1 C2 C1 60.5(3)
C9 N1 C2 C1 -118.4(3)
C9 C8 C7 C6 1.0(5)
C9 C8 C7 C10 178.2(3)
C5 C6 C7 C8 1.2(4)
C5 C6 C7 C10 -176.1(3)
C11 C10 C7 C8 63.5(4)
C11 C10 C7 C6 -119.3(3)
C9 N1 C5 C6 0.9(4)
C2 N1 C5 C6 -178.0(3)
C7 C6 C5 N1 -2.2(5)
C3 C2 C1 O1 22.7(5)
N1 C2 C1 O1 -156.2(3)
C3 C2 C1 O2 -158.6(3)
N1 C2 C1 O2 22.5(4)
N1 C2 C3 C4 4.1(5)
C1 C2 C3 C4 -174.8(3)
O3 C4 C3 C2 9.9(5)
O4 C4 C3 C2 -171.2(3)
C16 C11 C12 C13 -0.8(5)
C10 C11 C12 C13 -179.8(3)
C12 C11 C16 C15 0.4(5)
C10 C11 C16 C15 179.4(3)
C11 C16 C15 C14 0.0(5)
C11 C12 C13 C14 0.7(5)
C16 C15 C14 C13 -0.1(6)
C12 C13 C14 C15 -0.3(6)
